data_7710322
loop_
_publ_author_name
'Bhar, Kishalay'
'Guo, Wenbin'
'Gonidec, Mathieu'
'Nikhil Raj M, Venkata'
'Bhatt, Surabhi'
'Perdih, Franc'
'Guionneau, Philippe'
'Chastanet, Guillaume'
'Sharma, Anuj K.'

_publ_section_title
;
 High temperature spin crossover behaviour of mononuclear
 bis-(thiocyanato)iron(II) complexes with judiciously designed bidentate
 N-donor Schiff bases with varying substituents.
;
_journal_issue 24
_journal_name_full 'Dalton transactions (Cambridge, England : 2003)'
_journal_page_first 9302
_journal_page_last 9313
_journal_paper_doi 10.1039/d2dt00416j
_journal_volume 51
_journal_year 2022
_chemical_formula_moiety 'C38 H26 Br2 Fe N6 S2'
_chemical_formula_sum 'C38 H26 Br2 Fe N6 S2'
_chemical_formula_weight 846.44
_space_group_crystal_system tetragonal
_space_group_IT_number 92
_space_group_name_Hall 'P 4abw 2nw'
_space_group_name_H-M_alt 'P 41 21 2'
_atom_sites_solution_hydrogens difmap
_audit_creation_date 2022-05-05
_audit_creation_method
;
Olex2 1.3
(compiled 2020.11.12 svn.r5f609507 for OlexSys, GUI svn.r6408)
;
_audit_update_record
;
2022-05-08 deposited with the CCDC.	2022-05-24 downloaded from the CCDC.
;
_cell_angle_alpha 90
_cell_angle_beta 90
_cell_angle_gamma 90
_cell_formula_units_Z 4
_cell_length_a 17.6160(17)
_cell_length_b 17.6160(17)
_cell_length_c 12.106(2)
_cell_measurement_reflns_used 17134
_cell_measurement_temperature 148(2)
_cell_measurement_theta_max 27.48
_cell_measurement_theta_min 0.998
_cell_volume 3756.8(8)
_computing_molecular_graphics 'Olex2 1.3 (Dolomanov et al., 2009)'
_computing_publication_material 'Olex2 1.3 (Dolomanov et al., 2009)'
_computing_structure_refinement 'SHELXL 2014/7 (Sheldrick, 2015)'
_computing_structure_solution 'ShelXS (Sheldrick, 2008)'
_diffrn_ambient_temperature 148.15
_diffrn_detector_area_resol_mean 9
_diffrn_measured_fraction_theta_full 0.995
_diffrn_measured_fraction_theta_max 0.996
_diffrn_measurement_device_type KappaCCD
_diffrn_measurement_method CCD
_diffrn_radiation_type MoK\a
_diffrn_radiation_wavelength 0.71073
_diffrn_reflns_av_R_equivalents 0.0286
_diffrn_reflns_av_unetI/netI 0.0140
_diffrn_reflns_Laue_measured_fraction_full 0.995
_diffrn_reflns_Laue_measured_fraction_max 0.996
_diffrn_reflns_limit_h_max 22
_diffrn_reflns_limit_h_min -22
_diffrn_reflns_limit_k_max 22
_diffrn_reflns_limit_k_min -22
_diffrn_reflns_limit_l_max 15
_diffrn_reflns_limit_l_min -15
_diffrn_reflns_number 33570
_diffrn_reflns_point_group_measured_fraction_full 0.997
_diffrn_reflns_point_group_measured_fraction_max 0.997
_diffrn_reflns_theta_full 25.242
_diffrn_reflns_theta_max 27.477
_diffrn_reflns_theta_min 3.085
_exptl_absorpt_coefficient_mu 2.675
_exptl_absorpt_correction_T_max 0.7456
_exptl_absorpt_correction_T_min 0.5807
_exptl_absorpt_correction_type multi-scan
_exptl_absorpt_process_details
;
SADABS-2008/1 (Bruker,2008) was used for absorption correction.
wR2(int) was 0.0873 before and 0.0705 after correction.
The Ratio of minimum to maximum transmission is 0.7788.
The \l/2 correction factor is 0.0015.
;
_exptl_crystal_colour black
_exptl_crystal_colour_primary black
_exptl_crystal_density_diffrn 1.497
_exptl_crystal_description block
_exptl_crystal_F_000 1696
_exptl_crystal_size_max 0.24
_exptl_crystal_size_mid 0.1
_exptl_crystal_size_min 0.06
_refine_diff_density_max 0.314
_refine_diff_density_min -0.596
_refine_diff_density_rms 0.092
_refine_ls_abs_structure_details
;
 Flack x determined using 1659 quotients [(I+)-(I-)]/[(I+)+(I-)]
 (Parsons, Flack and Wagner, Acta Cryst. B69 (2013) 249-259).
;
_refine_ls_abs_structure_Flack 0.003(2)
_refine_ls_extinction_method none
_refine_ls_goodness_of_fit_ref 1.055
_refine_ls_hydrogen_treatment noref
_refine_ls_matrix_type full
_refine_ls_number_parameters 222
_refine_ls_number_reflns 4300
_refine_ls_number_restraints 0
_refine_ls_restrained_S_all 1.055
_refine_ls_R_factor_all 0.0339
_refine_ls_R_factor_gt 0.0309
_refine_ls_shift/su_max 0.000
_refine_ls_shift/su_mean 0.000
_refine_ls_structure_factor_coef Fsqd
_refine_ls_weighting_details 'w=1/[\s^2^(Fo^2^)+(0.0609P)^2^+1.3611P] where P=(Fo^2^+2Fc^2^)/3'
_refine_ls_weighting_scheme calc
_refine_ls_wR_factor_gt 0.0892
_refine_ls_wR_factor_ref 0.0911
_reflns_Friedel_coverage 0.736
_reflns_Friedel_fraction_full 0.999
_reflns_Friedel_fraction_max 0.999
_reflns_number_gt 4093
_reflns_number_total 4300
_reflns_threshold_expression 'I > 2\s(I)'
_cod_data_source_file d2dt00416j2.cif
_cod_data_source_block 327150
_cod_depositor_comments 'Adding full bibliography for 7710305--7710325.cif.'
_cod_original_cell_volume 3756.8(10)
_cod_database_code 7710322
_shelx_shelxl_version_number 2014/7
_shelx_space_group_comment
;
The symmetry employed for this shelxl refinement is uniquely defined
by the following loop, which should always be used as a source of
symmetry information in preference to the above space-group names.
They are only intended as comments.
;
_shelx_estimated_absorpt_t_max 0.856
_shelx_estimated_absorpt_t_min 0.566
_olex2_refinement_description
;
1. Others
 Fixed Uiso: H1(0.058) H2(0.073) H3(0.08) H4(0.067) H8(0.071) H9(0.092)
 H10(0.092) H11(0.09) H12(0.073) H14(0.059) H15(0.068) H17(0.075) H18(0.067)
 Fixed X: H1(0.483809) H2(0.446508) H3(0.318901) H4(0.232659) H8(0.16431)
 H9(0.03424) H10(-0.02872) H11(0.034439) H12(0.16503) H14(0.22854) H15(0.17599)
 H17(0.21594) H18(0.273629)
 Fixed Y: H1(0.42383) H2(0.439139) H3(0.44111) H4(0.430519) H8(0.31799)
 H9(0.32497) H10(0.42752) H11(0.52429) H12(0.52031) H14(0.29028) H15(0.26972)
 H17(0.484369) H18(0.50344)
 Fixed Z: Fe1(0.5) H1(0.725181) H2(0.902909) H3(0.944679) H4(0.80239)
 H8(0.67149) H9(0.688931) H10(0.620821) H11(0.54433) H12(0.52608) H14(0.41616)
 H15(0.24297) H17(0.165381) H18(0.3354)
;
_smtbx_masks_void_probe_radius 1.2
_smtbx_masks_void_truncation_radius 1.2
_olex2_submission_special_instructions 'No special instructions were received'

loop_
_space_group_symop_operation_xyz
'x, y, z'
'-y+1/2, x+1/2, z+1/4'
'-x, -y, z+1/2'
'y+1/2, -x+1/2, z+3/4'
'x+1/2, -y+1/2, -z+3/4'
'y, x, -z'
'-x+1/2, y+1/2, -z+1/4'
'-y, -x, -z+1/2'

loop_
_atom_site_label
_atom_site_type_symbol
_atom_site_fract_x
_atom_site_fract_y
_atom_site_fract_z
_atom_site_U_iso_or_equiv
_atom_site_adp_type
_atom_site_occupancy
_atom_site_site_symmetry_order
_atom_site_calc_flag
_atom_site_refinement_flags_posn
_atom_site_refinement_flags_adp
_atom_site_refinement_flags_occupancy
_atom_site_disorder_assembly
_atom_site_disorder_group
Br1 Br 0.14775(3) 0.35448(3) 0.04598(3) 0.06071(17) Uani 1 1 d . . . . .
Fe1 Fe 0.40648(2) 0.40648(2) 0.5000 0.02384(15) Uani 1 2 d S T P . .
S1 S 0.67164(5) 0.39656(6) 0.56921(11) 0.0502(3) Uani 1 1 d . . . . .
N1 N 0.38400(15) 0.41942(14) 0.6580(2) 0.0257(5) Uani 1 1 d . . . . .
N2 N 0.29534(14) 0.40749(14) 0.4932(2) 0.0242(5) Uani 1 1 d . . . . .
N3 N 0.51656(15) 0.40628(16) 0.5217(2) 0.0294(5) Uani 1 1 d . . . . .
C1 C 0.43407(19) 0.4261(2) 0.7408(3) 0.0311(6) Uani 1 1 d . . . . .
H1 H 0.4838 0.4238 0.7252 0.058 Uiso 1 1 d . U . . .
C2 C 0.4121(2) 0.4350(2) 0.8502(3) 0.0369(8) Uani 1 1 d . . . . .
H2 H 0.4465 0.4391 0.9029 0.073 Uiso 1 1 d . U . . .
C3 C 0.3351(2) 0.4360(2) 0.8753(3) 0.0377(8) Uani 1 1 d . . . . .
H3 H 0.3189 0.4411 0.9447 0.080 Uiso 1 1 d . U . . .
C4 C 0.28257(19) 0.4285(2) 0.7908(3) 0.0345(7) Uani 1 1 d . . . . .
H4 H 0.2327 0.4305 0.8024 0.067 Uiso 1 1 d . U . . .
C5 C 0.30887(18) 0.42069(19) 0.6833(3) 0.0279(6) Uani 1 1 d . . . . .
C6 C 0.25929(17) 0.41409(18) 0.5859(3) 0.0269(6) Uani 1 1 d . . . . .
C7 C 0.17612(18) 0.41695(19) 0.5973(2) 0.0284(6) Uani 1 1 d . . . . .
C8 C 0.1366(2) 0.3577(2) 0.6491(3) 0.0359(7) Uani 1 1 d . . . . .
H8 H 0.1643 0.3180 0.6715 0.071 Uiso 1 1 d . U . . .
C9 C 0.0581(2) 0.3611(2) 0.6574(3) 0.0420(9) Uani 1 1 d . . . . .
H9 H 0.0342 0.3250 0.6889 0.092 Uiso 1 1 d . U . . .
C10 C 0.0192(2) 0.4218(3) 0.6143(3) 0.0448(10) Uani 1 1 d . . . . .
H10 H -0.0287 0.4275 0.6208 0.092 Uiso 1 1 d . U . . .
C11 C 0.0577(2) 0.4815(3) 0.5643(3) 0.0412(8) Uani 1 1 d . . . . .
H11 H 0.0344 0.5243 0.5443 0.090 Uiso 1 1 d . U . . .
C12 C 0.1361(2) 0.4792(2) 0.5552(3) 0.0357(7) Uani 1 1 d . . . . .
H12 H 0.1650 0.5203 0.5261 0.073 Uiso 1 1 d . U . . .
C13 C 0.25457(17) 0.39683(18) 0.3913(3) 0.0256(6) Uani 1 1 d . . . . .
C14 C 0.2237(2) 0.3268(2) 0.3668(3) 0.0323(7) Uani 1 1 d . . . . .
H14 H 0.2285 0.2903 0.4162 0.059 Uiso 1 1 d . U . . .
C15 C 0.1918(2) 0.3141(2) 0.2641(3) 0.0345(7) Uani 1 1 d . . . . .
H15 H 0.1760 0.2697 0.2430 0.068 Uiso 1 1 d . U . . .
C16 C 0.1901(2) 0.3729(2) 0.1887(3) 0.0344(7) Uani 1 1 d . . . . .
C17 C 0.2188(2) 0.4435(2) 0.2131(3) 0.0378(8) Uani 1 1 d . . . . .
H17 H 0.2159 0.4844 0.1654 0.075 Uiso 1 1 d . U . . .
C18 C 0.2518(2) 0.4555(2) 0.3147(3) 0.0327(7) Uani 1 1 d . . . . .
H18 H 0.2736 0.5034 0.3354 0.067 Uiso 1 1 d . U . . .
C19 C 0.58112(18) 0.40162(17) 0.5400(3) 0.0300(6) Uani 1 1 d . . . . .

loop_
_atom_site_aniso_label
_atom_site_aniso_U_11
_atom_site_aniso_U_22
_atom_site_aniso_U_33
_atom_site_aniso_U_23
_atom_site_aniso_U_13
_atom_site_aniso_U_12
Br1 0.0747(3) 0.0767(3) 0.0308(2) 0.00907(19) -0.02194(19) -0.0286(3)
Fe1 0.02592(19) 0.02592(19) 0.0197(3) -0.00193(16) 0.00193(16) -0.0020(2)
S1 0.0305(4) 0.0423(5) 0.0778(8) -0.0079(5) -0.0082(5) 0.0020(4)
N1 0.0289(12) 0.0265(12) 0.0218(12) -0.0047(10) 0.0017(10) -0.0021(10)
N2 0.0270(12) 0.0244(12) 0.0212(12) -0.0012(10) -0.0002(9) -0.0015(10)
N3 0.0292(13) 0.0297(13) 0.0295(14) -0.0020(11) 0.0036(10) -0.0024(11)
C1 0.0292(15) 0.0393(17) 0.0248(15) -0.0047(13) -0.0004(12) 0.0005(13)
C2 0.0323(17) 0.052(2) 0.0261(16) -0.0088(14) -0.0042(13) 0.0012(15)
C3 0.0355(18) 0.055(2) 0.0224(15) -0.0113(14) 0.0023(13) -0.0007(16)
C4 0.0273(15) 0.049(2) 0.0269(16) -0.0072(15) 0.0036(13) 0.0003(14)
C5 0.0268(14) 0.0352(16) 0.0217(14) -0.0059(12) -0.0002(12) 0.0005(12)
C6 0.0290(15) 0.0266(15) 0.0250(14) -0.0030(12) -0.0002(12) -0.0025(12)
C7 0.0276(14) 0.0363(17) 0.0212(14) -0.0044(12) 0.0007(11) -0.0005(13)
C8 0.0341(18) 0.0423(19) 0.0313(17) 0.0004(14) 0.0013(13) -0.0057(14)
C9 0.0348(18) 0.055(2) 0.0365(19) -0.0043(17) 0.0019(15) -0.0124(16)
C10 0.0251(16) 0.070(3) 0.039(2) -0.0114(19) -0.0025(14) -0.0026(17)
C11 0.0331(18) 0.055(2) 0.0354(19) -0.0017(17) -0.0022(15) 0.0064(16)
C12 0.0364(18) 0.0416(18) 0.0291(17) -0.0013(14) 0.0011(14) 0.0011(14)
C13 0.0234(13) 0.0300(16) 0.0235(14) 0.0000(12) -0.0013(11) -0.0008(12)
C14 0.0355(17) 0.0305(16) 0.0308(16) 0.0025(13) -0.0054(14) -0.0020(13)
C15 0.0402(18) 0.0336(17) 0.0297(16) -0.0025(13) -0.0074(14) -0.0049(13)
C16 0.0347(16) 0.0464(19) 0.0222(15) -0.0010(14) -0.0039(13) -0.0039(14)
C17 0.0394(18) 0.0414(19) 0.0326(18) 0.0120(15) -0.0063(15) -0.0076(15)
C18 0.0358(17) 0.0311(16) 0.0312(17) 0.0025(13) -0.0033(14) -0.0045(13)
C19 0.0348(17) 0.0249(14) 0.0303(16) -0.0011(12) 0.0031(13) -0.0019(12)

loop_
_atom_type_symbol
_atom_type_description
_atom_type_scat_dispersion_real
_atom_type_scat_dispersion_imag
_atom_type_scat_source
C C 0.0033 0.0016 'International Tables Vol C Tables 4.2.6.8 and 6.1.1.4'
H H 0.0000 0.0000 'International Tables Vol C Tables 4.2.6.8 and 6.1.1.4'
Br Br -0.2901 2.4595 'International Tables Vol C Tables 4.2.6.8 and 6.1.1.4'
Fe Fe 0.3463 0.8444 'International Tables Vol C Tables 4.2.6.8 and 6.1.1.4'
N N 0.0061 0.0033 'International Tables Vol C Tables 4.2.6.8 and 6.1.1.4'
S S 0.1246 0.1234 'International Tables Vol C Tables 4.2.6.8 and 6.1.1.4'

loop_
_geom_angle_atom_site_label_1
_geom_angle_atom_site_label_2
_geom_angle_atom_site_label_3
_geom_angle
_geom_angle_site_symmetry_1
_geom_angle_site_symmetry_3
_geom_angle_publ_flag
N1 Fe1 N1 173.07(15) . 6_556 ?
N2 Fe1 N1 94.41(11) . 6_556 ?
N2 Fe1 N1 94.41(11) 6_556 . ?
N2 Fe1 N1 80.70(11) 6_556 6_556 ?
N2 Fe1 N1 80.70(11) . . ?
N2 Fe1 N2 91.13(15) 6_556 . ?
N3 Fe1 N1 90.87(11) 6_556 . ?
N3 Fe1 N1 90.87(11) . 6_556 ?
N3 Fe1 N1 93.98(11) . . ?
N3 Fe1 N1 93.98(11) 6_556 6_556 ?
N3 Fe1 N2 89.06(11) 6_556 . ?
N3 Fe1 N2 174.67(11) 6_556 6_556 ?
N3 Fe1 N2 89.06(11) . 6_556 ?
N3 Fe1 N2 174.67(11) . . ?
N3 Fe1 N3 91.24(17) . 6_556 ?
C1 N1 Fe1 127.2(2) . . ?
C1 N1 C5 118.1(3) . . ?
C5 N1 Fe1 114.6(2) . . ?
C6 N2 Fe1 117.1(2) . . ?
C6 N2 C13 120.6(3) . . ?
C13 N2 Fe1 122.2(2) . . ?
C19 N3 Fe1 174.8(3) . . ?
N1 C1 H1 118.8(3) . . ?
N1 C1 C2 122.6(3) . . ?
C2 C1 H1 118.6(3) . . ?
C1 C2 H2 120.4(4) . . ?
C1 C2 C3 118.9(3) . . ?
C3 C2 H2 120.7(4) . . ?
C2 C3 H3 121.3(4) . . ?
C4 C3 C2 119.2(3) . . ?
C4 C3 H3 119.5(4) . . ?
C3 C4 H4 122.5(3) . . ?
C3 C4 C5 118.6(3) . . ?
C5 C4 H4 118.8(3) . . ?
N1 C5 C4 122.5(3) . . ?
N1 C5 C6 113.4(3) . . ?
C4 C5 C6 124.1(3) . . ?
N2 C6 C5 114.2(3) . . ?
N2 C6 C7 124.9(3) . . ?
C5 C6 C7 120.8(3) . . ?
C8 C7 C6 120.7(3) . . ?
C12 C7 C6 119.6(3) . . ?
C12 C7 C8 119.7(3) . . ?
C7 C8 H8 116.5(3) . . ?
C9 C8 C7 119.7(4) . . ?
C9 C8 H8 123.6(4) . . ?
C8 C9 H9 119.5(5) . . ?
C10 C9 C8 120.1(4) . . ?
C10 C9 H9 120.4(4) . . ?
C9 C10 H10 123.4(5) . . ?
C9 C10 C11 120.7(3) . . ?
C11 C10 H10 115.7(5) . . ?
C10 C11 H11 122.2(4) . . ?
C12 C11 C10 120.0(4) . . ?
C12 C11 H11 117.5(4) . . ?
C7 C12 H12 117.4(3) . . ?
C11 C12 C7 119.7(4) . . ?
C11 C12 H12 122.7(4) . . ?
C14 C13 N2 119.8(3) . . ?
C14 C13 C18 120.5(3) . . ?
C18 C13 N2 119.5(3) . . ?
C13 C14 H14 117.9(3) . . ?
C13 C14 C15 119.9(3) . . ?
C15 C14 H14 122.0(4) . . ?
C14 C15 H15 122.7(4) . . ?
C16 C15 C14 118.8(3) . . ?
C16 C15 H15 118.3(4) . . ?
C15 C16 Br1 118.6(3) . . ?
C17 C16 Br1 119.5(3) . . ?
C17 C16 C15 121.9(3) . . ?
C16 C17 H17 123.4(4) . . ?
C16 C17 C18 119.2(3) . . ?
C18 C17 H17 117.5(4) . . ?
C13 C18 H18 117.7(3) . . ?
C17 C18 C13 119.8(3) . . ?
C17 C18 H18 122.5(4) . . ?
N3 C19 S1 178.3(3) . . ?

loop_
_geom_bond_atom_site_label_1
_geom_bond_atom_site_label_2
_geom_bond_distance
_geom_bond_site_symmetry_2
_geom_bond_publ_flag
Br1 C16 1.910(3) . ?
Fe1 N1 1.967(3) . ?
Fe1 N1 1.967(3) 6_556 ?
Fe1 N2 1.960(3) 6_556 ?
Fe1 N2 1.960(3) . ?
Fe1 N3 1.957(3) 6_556 ?
Fe1 N3 1.957(3) . ?
S1 C19 1.636(3) . ?
N1 C1 1.340(4) . ?
N1 C5 1.358(4) . ?
N2 C6 1.294(4) . ?
N2 C13 1.440(4) . ?
N3 C19 1.162(4) . ?
C1 H1 0.897(3) . ?
C1 C2 1.389(5) . ?
C2 H2 0.884(3) . ?
C2 C3 1.390(5) . ?
C3 H3 0.891(3) . ?
C3 C4 1.386(5) . ?
C4 H4 0.891(3) . ?
C4 C5 1.388(4) . ?
C5 C6 1.472(4) . ?
C6 C7 1.472(4) . ?
C7 C8 1.402(5) . ?
C7 C12 1.400(5) . ?
C8 H8 0.896(4) . ?
C8 C9 1.388(5) . ?
C9 H9 0.852(4) . ?
C9 C10 1.374(6) . ?
C10 H10 0.854(4) . ?
C10 C11 1.390(6) . ?
C11 H11 0.893(4) . ?
C11 C12 1.385(5) . ?
C12 H12 0.954(4) . ?
C13 C14 1.380(5) . ?
C13 C18 1.390(5) . ?
C14 H14 0.883(3) . ?
C14 C15 1.383(5) . ?
C15 H15 0.869(3) . ?
C15 C16 1.381(5) . ?
C16 C17 1.374(5) . ?
C17 H17 0.925(3) . ?
C17 C18 1.377(5) . ?
C18 H18 0.961(3) . ?

loop_
_geom_torsion_atom_site_label_1
_geom_torsion_atom_site_label_2
_geom_torsion_atom_site_label_3
_geom_torsion_atom_site_label_4
_geom_torsion
_geom_torsion_site_symmetry_1
_geom_torsion_site_symmetry_2
_geom_torsion_site_symmetry_3
_geom_torsion_site_symmetry_4
_geom_torsion_publ_flag
Br1 C16 C17 C18 -177.6(3) . . . . ?
Fe1 N1 C1 C2 -179.9(3) . . . . ?
Fe1 N1 C5 C4 179.3(3) . . . . ?
Fe1 N1 C5 C6 -1.5(4) . . . . ?
Fe1 N2 C6 C5 0.6(4) . . . . ?
Fe1 N2 C6 C7 179.1(2) . . . . ?
Fe1 N2 C13 C14 100.1(3) . . . . ?
Fe1 N2 C13 C18 -74.9(4) . . . . ?
N1 C1 C2 C3 0.8(6) . . . . ?
N1 C5 C6 N2 0.6(4) . . . . ?
N1 C5 C6 C7 -178.0(3) . . . . ?
N2 C6 C7 C8 112.7(4) . . . . ?
N2 C6 C7 C12 -66.8(4) . . . . ?
N2 C13 C14 C15 -173.0(3) . . . . ?
N2 C13 C18 C17 174.2(3) . . . . ?
C1 N1 C5 C4 -0.1(5) . . . . ?
C1 N1 C5 C6 179.1(3) . . . . ?
C1 C2 C3 C4 -0.2(6) . . . . ?
C2 C3 C4 C5 -0.5(6) . . . . ?
C3 C4 C5 N1 0.7(6) . . . . ?
C3 C4 C5 C6 -178.4(4) . . . . ?
C4 C5 C6 N2 179.8(3) . . . . ?
C4 C5 C6 C7 1.2(5) . . . . ?
C5 N1 C1 C2 -0.6(5) . . . . ?
C5 C6 C7 C8 -68.9(4) . . . . ?
C5 C6 C7 C12 111.7(4) . . . . ?
C6 N2 C13 C14 -76.1(4) . . . . ?
C6 N2 C13 C18 108.9(4) . . . . ?
C6 C7 C8 C9 -179.0(3) . . . . ?
C6 C7 C12 C11 179.0(3) . . . . ?
C7 C8 C9 C10 0.7(6) . . . . ?
C8 C7 C12 C11 -0.4(5) . . . . ?
C8 C9 C10 C11 -1.7(6) . . . . ?
C9 C10 C11 C12 1.7(6) . . . . ?
C10 C11 C12 C7 -0.6(6) . . . . ?
C12 C7 C8 C9 0.4(5) . . . . ?
C13 N2 C6 C5 177.0(3) . . . . ?
C13 N2 C6 C7 -4.5(5) . . . . ?
C13 C14 C15 C16 -1.4(5) . . . . ?
C14 C13 C18 C17 -0.8(5) . . . . ?
C14 C15 C16 Br1 178.8(3) . . . . ?
C14 C15 C16 C17 -0.4(6) . . . . ?
C15 C16 C17 C18 1.5(6) . . . . ?
C16 C17 C18 C13 -1.0(6) . . . . ?
C18 C13 C14 C15 1.9(5) . . . . ?

loop_
_smtbx_masks_void_nr
_smtbx_masks_void_average_x
_smtbx_masks_void_average_y
_smtbx_masks_void_average_z
_smtbx_masks_void_volume
_smtbx_masks_void_count_electrons
_smtbx_masks_void_content
1 0.149 0.149 0.500 74.4 35.9 ?
2 0.351 0.649 0.750 74.4 34.6 ?
3 0.649 0.351 0.250 74.4 35.2 ?
4 0.851 0.851 0.000 74.4 35.8 ?
